data_4068473
loop_
_publ_author_name
'Ren, Yi'
'Dienes, Yvonne'
'Hettel, Sonja'
'Parvez, Masood'
'Hoge, Berthold'
'Baumgartner, Thomas'

_publ_section_title
;
 Highly Fluorinated Dithieno[3,2-b:2&#x2032;,3&#x2032;-d]phospholes with
 Stabilized LUMO Levels
;
_journal_issue 3
_journal_name_full Organometallics
_journal_page_first 734
_journal_paper_doi 10.1021/om800874d
_journal_volume 28
_journal_year 2009
_chemical_formula_moiety 'C26 H8 F9 O P S2, 0.583(C6 H6)'
_chemical_formula_sum 'C29.5 H11.5 F9 O P S2'
_chemical_formula_weight 647.98
_chemical_name_systematic
;
 ?
;
_space_group_IT_number 2
_symmetry_cell_setting triclinic
_symmetry_space_group_name_Hall '-P 1'
_symmetry_space_group_name_H-M 'P -1'
_atom_sites_solution_hydrogens geom
_atom_sites_solution_primary direct
_atom_sites_solution_secondary difmap
_audit_creation_method SHELXL-97
_cell_angle_alpha 76.85(2)
_cell_angle_beta 81.90(2)
_cell_angle_gamma 88.95(2)
_cell_formula_units_Z 2
_cell_length_a 8.872(3)
_cell_length_b 10.929(4)
_cell_length_c 13.668(5)
_cell_measurement_reflns_used 10865
_cell_measurement_temperature 173(2)
_cell_measurement_theta_max 27.50
_cell_measurement_theta_min 3.31
_cell_volume 1277.5(8)
_computing_cell_refinement 'DENZO (Otwinowski & Minor, 1997)'
_computing_data_collection 'COLLECT (Nonius, 1998)'
_computing_data_reduction 'SCALEPACK (Otwinowski & Minor, 1997)'
_computing_molecular_graphics 'SHELXTL (Sheldrick, 2008)'
_computing_publication_material 'SHELXTL (Sheldrick, 2008)'
_computing_structure_refinement 'SHELXL-97 (Sheldrick, 2008)'
_computing_structure_solution 'SHELXS-97 (Sheldrick, 2008)'
_diffrn_ambient_temperature 173(2)
_diffrn_detector_area_resol_mean 8.192
_diffrn_measured_fraction_theta_full 0.991
_diffrn_measured_fraction_theta_max 0.991
_diffrn_measurement_device_type 'Nonius Kappa CCD area detector'
_diffrn_measurement_method '\w & \f scans'
_diffrn_radiation_monochromator graphite
_diffrn_radiation_source 'fine-focus sealed tube'
_diffrn_radiation_type MoK\a
_diffrn_radiation_wavelength 0.71073
_diffrn_reflns_av_R_equivalents 0.0490
_diffrn_reflns_av_sigmaI/netI 0.0749
_diffrn_reflns_limit_h_max 11
_diffrn_reflns_limit_h_min -11
_diffrn_reflns_limit_k_max 14
_diffrn_reflns_limit_k_min -14
_diffrn_reflns_limit_l_max 17
_diffrn_reflns_limit_l_min -17
_diffrn_reflns_number 10865
_diffrn_reflns_theta_full 27.50
_diffrn_reflns_theta_max 27.50
_diffrn_reflns_theta_min 3.31
_diffrn_standards_number 0
_exptl_absorpt_coefficient_mu 0.363
_exptl_absorpt_correction_T_max 0.9716
_exptl_absorpt_correction_T_min 0.9443
_exptl_absorpt_correction_type multi-scan
_exptl_absorpt_process_details 'SORTAV (Blessing, 1997)'
_exptl_crystal_colour orange
_exptl_crystal_density_diffrn 1.684
_exptl_crystal_density_method 'not measured'
_exptl_crystal_description prism
_exptl_crystal_F_000 649
_exptl_crystal_size_max 0.16
_exptl_crystal_size_mid 0.10
_exptl_crystal_size_min 0.08
_refine_diff_density_max 0.279
_refine_diff_density_min -0.421
_refine_diff_density_rms 0.071
_refine_ls_extinction_method none
_refine_ls_goodness_of_fit_ref 0.988
_refine_ls_hydrogen_treatment constr
_refine_ls_matrix_type full
_refine_ls_number_parameters 392
_refine_ls_number_reflns 5818
_refine_ls_number_restraints 0
_refine_ls_restrained_S_all 0.988
_refine_ls_R_factor_all 0.0998
_refine_ls_R_factor_gt 0.0521
_refine_ls_shift/su_max 0.001
_refine_ls_shift/su_mean 0.000
_refine_ls_structure_factor_coef Fsqd
_refine_ls_weighting_details 'calc w=1/[\s^2^(Fo^2^)+(0.0555P)^2^+1.2246P] where P=(Fo^2^+2Fc^2^)/3'
_refine_ls_weighting_scheme calc
_refine_ls_wR_factor_gt 0.1123
_refine_ls_wR_factor_ref 0.1368
_reflns_number_gt 3748
_reflns_number_total 5818
_reflns_threshold_expression >2sigma(I)
_cod_data_source_file om800874d_si_003.cif
_cod_data_source_block t803
_cod_original_sg_symbol_H-M P-1
_cod_original_formula_sum 'C29.50 H11.50 F9 O P S2'
_cod_database_code 4068473

loop_
_symmetry_equiv_pos_as_xyz
'x, y, z'
'-x, -y, -z'

loop_
_atom_site_label
_atom_site_type_symbol
_atom_site_fract_x
_atom_site_fract_y
_atom_site_fract_z
_atom_site_U_iso_or_equiv
_atom_site_adp_type
_atom_site_occupancy
_atom_site_symmetry_multiplicity
_atom_site_calc_flag
_atom_site_refinement_flags
_atom_site_disorder_assembly
_atom_site_disorder_group
S1 S 1.01614(9) 0.43648(7) 0.31802(6) 0.02850(19) Uani 1 1 d . . .
S2 S 0.72271(8) 0.56186(7) 0.49076(6) 0.02780(19) Uani 1 1 d . . .
P1 P 0.85934(9) 0.19125(7) 0.59618(6) 0.02681(19) Uani 1 1 d . . .
F1 F 1.1680(2) 0.07485(19) 0.58606(14) 0.0447(5) Uani 1 1 d . . .
F2 F 1.3959(2) 0.0933(2) 0.69118(17) 0.0584(6) Uani 1 1 d . . .
F3 F 1.3550(3) 0.2178(2) 0.84385(17) 0.0619(7) Uani 1 1 d . . .
F4 F 1.0813(3) 0.3217(2) 0.89074(16) 0.0570(6) Uani 1 1 d . . .
F5 F 0.8491(2) 0.29398(17) 0.79305(13) 0.0408(5) Uani 1 1 d . . .
F6 F 0.2254(3) 0.6176(2) 0.86434(18) 0.0686(7) Uani 1 1 d . . .
F7 F 0.1906(2) 0.84437(18) 0.74675(15) 0.0441(5) Uani 1 1 d . . .
F8 F 1.5471(2) 0.2916(2) -0.02521(15) 0.0610(6) Uani 1 1 d . . .
F9 F 1.5304(3) 0.1061(3) 0.1401(2) 0.0790(11) Uani 0.854(4) 1 d P A 1
F9' F 1.3480(19) 0.4531(18) -0.0328(13) 0.0790(11) Uani 0.146(4) 1 d P A 2
O1 O 0.7718(2) 0.07267(19) 0.61743(16) 0.0349(5) Uani 1 1 d . . .
C1 C 1.1117(3) 0.2972(3) 0.3124(2) 0.0280(7) Uani 1 1 d . . .
C2 C 1.0713(3) 0.2058(3) 0.3994(2) 0.0272(7) Uani 1 1 d . . .
H2 H 1.1112 0.1233 0.4106 0.033 Uiso 1 1 calc R . .
C3 C 0.9639(3) 0.2484(3) 0.4703(2) 0.0250(6) Uani 1 1 d . . .
C4 C 0.9236(3) 0.3719(3) 0.4354(2) 0.0257(6) Uani 1 1 d . . .
C5 C 0.8105(3) 0.4203(3) 0.5032(2) 0.0251(6) Uani 1 1 d . . .
C6 C 0.7586(3) 0.3372(3) 0.5928(2) 0.0269(6) Uani 1 1 d . . .
C7 C 0.6431(3) 0.3899(3) 0.6526(2) 0.0283(7) Uani 1 1 d . . .
H7 H 0.5935 0.3457 0.7168 0.034 Uiso 1 1 calc R . .
C8 C 0.6102(3) 0.5122(3) 0.6080(2) 0.0261(6) Uani 1 1 d . . .
C10 C 1.0022(3) 0.1902(3) 0.6813(2) 0.0282(7) Uani 1 1 d . . .
C11 C 1.1432(4) 0.1359(3) 0.6616(2) 0.0346(8) Uani 1 1 d . . .
C12 C 1.2612(4) 0.1441(3) 0.7156(3) 0.0403(9) Uani 1 1 d . . .
C13 C 1.2395(4) 0.2066(3) 0.7923(3) 0.0433(9) Uani 1 1 d . . .
C14 C 1.1015(4) 0.2586(3) 0.8164(3) 0.0401(8) Uani 1 1 d . . .
C15 C 0.9844(4) 0.2469(3) 0.7626(2) 0.0329(7) Uani 1 1 d . . .
C20 C 0.5005(3) 0.5994(3) 0.6448(2) 0.0281(7) Uani 1 1 d . . .
C21 C 0.4135(4) 0.5657(3) 0.7404(2) 0.0330(7) Uani 1 1 d . . .
H21 H 0.4253 0.4855 0.7832 0.040 Uiso 1 1 calc R . .
C22 C 0.3113(3) 0.6485(3) 0.7723(2) 0.0328(7) Uani 1 1 d . . .
C23 C 0.2927(4) 0.7662(3) 0.7121(3) 0.0338(7) Uani 1 1 d . . .
C24 C 0.3760(4) 0.8015(3) 0.6178(3) 0.0353(8) Uani 1 1 d . . .
H24 H 0.3624 0.8819 0.5757 0.042 Uiso 1 1 calc R . .
C25 C 0.4803(4) 0.7189(3) 0.5843(2) 0.0330(7) Uani 1 1 d . . .
H25 H 0.5391 0.7437 0.5191 0.040 Uiso 1 1 calc R . .
C30 C 1.2232(3) 0.2931(3) 0.2223(2) 0.0282(7) Uani 1 1 d . . .
C31 C 1.2309(4) 0.3902(3) 0.1348(2) 0.0422(8) Uani 1 1 d . . .
H31 H 1.1611 0.4575 0.1326 0.051 Uiso 1 1 calc R . .
C32 C 1.3386(5) 0.3892(4) 0.0520(3) 0.0485(10) Uani 1 1 d . . .
H32 H 1.3433 0.4554 -0.0071 0.058 Uiso 0.854(4) 1 calc PR . .
C33 C 1.4381(4) 0.2930(4) 0.0553(2) 0.0416(9) Uani 1 1 d . . .
C34 C 1.4301(4) 0.1963(3) 0.1398(3) 0.0418(9) Uani 1 1 d . . .
H34 H 1.4994 0.1289 0.1402 0.050 Uiso 0.146(4) 1 calc PR . .
C35 C 1.3248(3) 0.1945(3) 0.2232(2) 0.0333(7) Uani 1 1 d . . .
H35 H 1.3210 0.1269 0.2812 0.040 Uiso 1 1 calc R . .
C40 C 1.0364(5) 0.0661(4) 1.0679(3) 0.0545(10) Uani 1 1 d . . .
H40 H 1.0609 0.1118 1.1150 0.065 Uiso 1 1 calc R . .
C41 C 0.8958(5) 0.0821(4) 1.0349(3) 0.0543(10) Uani 1 1 d . . .
H41 H 0.8251 0.1385 1.0589 0.065 Uiso 1 1 calc R . .
C42 C 0.8580(5) 0.0145(4) 0.9658(3) 0.0495(10) Uani 1 1 d . . .
C43 C 0.7228(7) 0.0329(6) 0.9301(5) 0.0371(15) Uani 0.50 1 d P . .
H43A H 0.6633 0.0930 0.9625 0.056 Uiso 0.50 1 calc PR . .
H43B H 0.6667 -0.0472 0.9455 0.056 Uiso 0.50 1 calc PR . .
H43C H 0.7404 0.0661 0.8565 0.056 Uiso 0.50 1 calc PR . .

loop_
_atom_site_aniso_label
_atom_site_aniso_U_11
_atom_site_aniso_U_22
_atom_site_aniso_U_33
_atom_site_aniso_U_23
_atom_site_aniso_U_13
_atom_site_aniso_U_12
S1 0.0340(4) 0.0215(4) 0.0280(4) -0.0008(3) -0.0056(3) 0.0010(3)
S2 0.0307(4) 0.0201(4) 0.0318(4) -0.0027(3) -0.0074(3) 0.0044(3)
P1 0.0303(4) 0.0176(4) 0.0301(4) -0.0018(3) -0.0024(3) 0.0019(3)
F1 0.0523(12) 0.0455(12) 0.0355(11) -0.0082(9) -0.0084(9) 0.0253(10)
F2 0.0364(11) 0.0726(16) 0.0587(14) 0.0001(12) -0.0084(10) 0.0142(11)
F3 0.0588(14) 0.0663(16) 0.0605(14) 0.0008(12) -0.0311(12) -0.0121(12)
F4 0.0908(17) 0.0427(13) 0.0434(12) -0.0130(10) -0.0241(12) -0.0001(12)
F5 0.0531(12) 0.0343(11) 0.0325(10) -0.0054(8) -0.0030(9) 0.0129(9)
F6 0.0791(17) 0.0661(16) 0.0533(14) -0.0083(12) 0.0048(12) 0.0169(13)
F7 0.0465(11) 0.0410(11) 0.0478(12) -0.0170(9) -0.0081(9) 0.0199(9)
F8 0.0539(13) 0.0864(18) 0.0352(11) -0.0069(11) 0.0075(10) 0.0030(12)
F9 0.0694(19) 0.091(2) 0.0598(18) 0.0017(16) 0.0119(15) 0.0370(17)
F9' 0.0694(19) 0.091(2) 0.0598(18) 0.0017(16) 0.0119(15) 0.0370(17)
O1 0.0374(12) 0.0201(11) 0.0431(13) -0.0031(9) 0.0023(10) -0.0046(9)
C1 0.0293(16) 0.0250(16) 0.0309(16) -0.0055(13) -0.0099(13) 0.0003(12)
C2 0.0307(16) 0.0203(15) 0.0310(16) -0.0051(13) -0.0066(13) -0.0013(12)
C3 0.0285(15) 0.0173(15) 0.0296(15) -0.0041(12) -0.0073(13) -0.0007(12)
C4 0.0282(15) 0.0207(15) 0.0279(15) -0.0029(12) -0.0067(13) -0.0016(12)
C5 0.0261(15) 0.0184(14) 0.0310(16) -0.0031(12) -0.0085(12) 0.0011(11)
C6 0.0280(15) 0.0182(15) 0.0342(16) -0.0039(12) -0.0066(13) -0.0002(12)
C7 0.0286(15) 0.0226(16) 0.0329(16) -0.0049(13) -0.0041(13) -0.0002(12)
C8 0.0245(15) 0.0203(15) 0.0337(16) -0.0053(13) -0.0059(13) 0.0004(12)
C10 0.0350(17) 0.0160(14) 0.0297(16) 0.0024(12) -0.0040(13) 0.0019(12)
C11 0.0422(19) 0.0265(17) 0.0318(17) 0.0000(14) -0.0060(15) 0.0070(14)
C12 0.0344(18) 0.037(2) 0.040(2) 0.0084(16) -0.0042(15) 0.0029(15)
C13 0.049(2) 0.038(2) 0.040(2) 0.0065(16) -0.0182(17) -0.0092(17)
C14 0.058(2) 0.0278(18) 0.0342(18) -0.0037(15) -0.0121(17) -0.0001(16)
C15 0.0404(18) 0.0217(16) 0.0331(17) 0.0003(13) -0.0044(14) 0.0069(13)
C20 0.0264(15) 0.0254(16) 0.0348(17) -0.0074(13) -0.0117(13) 0.0045(12)
C21 0.0344(17) 0.0291(17) 0.0360(18) -0.0073(14) -0.0077(14) 0.0066(13)
C22 0.0322(17) 0.0408(19) 0.0265(16) -0.0116(14) -0.0021(14) 0.0037(14)
C23 0.0326(17) 0.0327(18) 0.0415(19) -0.0158(15) -0.0124(15) 0.0103(14)
C24 0.0419(19) 0.0262(17) 0.0404(19) -0.0079(14) -0.0150(16) 0.0095(14)
C25 0.0337(17) 0.0287(17) 0.0373(18) -0.0084(14) -0.0064(14) 0.0068(13)
C30 0.0314(16) 0.0300(17) 0.0241(15) -0.0057(13) -0.0069(13) -0.0060(13)
C31 0.053(2) 0.038(2) 0.0302(18) 0.0001(15) -0.0011(16) 0.0065(16)
C32 0.062(2) 0.050(2) 0.0280(18) 0.0026(16) -0.0047(17) 0.0024(19)
C33 0.0375(19) 0.060(2) 0.0239(16) -0.0072(16) 0.0029(14) -0.0078(17)
C34 0.0301(17) 0.051(2) 0.042(2) -0.0094(17) -0.0025(15) 0.0074(16)
C35 0.0326(17) 0.0344(18) 0.0308(17) -0.0032(14) -0.0053(14) 0.0031(14)
C40 0.076(3) 0.047(2) 0.039(2) -0.0126(18) 0.000(2) -0.002(2)
C41 0.073(3) 0.045(2) 0.043(2) -0.0125(18) 0.004(2) 0.004(2)
C42 0.060(2) 0.043(2) 0.039(2) -0.0023(17) 0.0030(18) -0.0003(19)
C43 0.034(4) 0.034(4) 0.044(4) -0.013(3) 0.001(3) 0.000(3)

loop_
_atom_type_symbol
_atom_type_description
_atom_type_scat_dispersion_real
_atom_type_scat_dispersion_imag
_atom_type_scat_source
C C 0.0033 0.0016 'International Tables Vol C Tables 4.2.6.8 and 6.1.1.4'
H H 0.0000 0.0000 'International Tables Vol C Tables 4.2.6.8 and 6.1.1.4'
F F 0.0171 0.0103 'International Tables Vol C Tables 4.2.6.8 and 6.1.1.4'
O O 0.0106 0.0060 'International Tables Vol C Tables 4.2.6.8 and 6.1.1.4'
P P 0.1023 0.0942 'International Tables Vol C Tables 4.2.6.8 and 6.1.1.4'
S S 0.1246 0.1234 'International Tables Vol C Tables 4.2.6.8 and 6.1.1.4'

loop_
_geom_angle_atom_site_label_1
_geom_angle_atom_site_label_2
_geom_angle_atom_site_label_3
_geom_angle
_geom_angle_site_symmetry_1
_geom_angle_site_symmetry_3
C4 S1 C1 91.50(15) . .
C5 S2 C8 91.51(14) . .
O1 P1 C6 119.21(13) . .
O1 P1 C3 118.74(14) . .
C6 P1 C3 92.76(14) . .
O1 P1 C10 113.57(13) . .
C6 P1 C10 105.73(14) . .
C3 P1 C10 103.98(14) . .
C2 C1 C30 129.7(3) . .
C2 C1 S1 111.3(2) . .
C30 C1 S1 119.0(2) . .
C1 C2 C3 112.4(3) . .
C1 C2 H2 123.8 . .
C3 C2 H2 123.8 . .
C4 C3 C2 112.4(3) . .
C4 C3 P1 108.0(2) . .
C2 C3 P1 139.6(2) . .
C3 C4 C5 115.2(3) . .
C3 C4 S1 112.4(2) . .
C5 C4 S1 132.4(2) . .
C6 C5 C4 115.5(3) . .
C6 C5 S2 112.9(2) . .
C4 C5 S2 131.6(2) . .
C5 C6 C7 111.9(3) . .
C5 C6 P1 108.5(2) . .
C7 C6 P1 139.6(2) . .
C8 C7 C6 113.0(3) . .
C8 C7 H7 123.5 . .
C6 C7 H7 123.5 . .
C7 C8 C20 130.1(3) . .
C7 C8 S2 110.7(2) . .
C20 C8 S2 119.2(2) . .
C15 C10 C11 115.7(3) . .
C15 C10 P1 124.5(2) . .
C11 C10 P1 119.7(2) . .
F1 C11 C12 117.9(3) . .
F1 C11 C10 119.5(3) . .
C12 C11 C10 122.6(3) . .
F2 C12 C13 120.9(3) . .
F2 C12 C11 119.9(3) . .
C13 C12 C11 119.2(3) . .
F3 C13 C12 119.6(3) . .
F3 C13 C14 119.9(4) . .
C12 C13 C14 120.4(3) . .
F4 C14 C13 120.3(3) . .
F4 C14 C15 120.4(3) . .
C13 C14 C15 119.3(3) . .
F5 C15 C10 120.6(3) . .
F5 C15 C14 116.7(3) . .
C10 C15 C14 122.7(3) . .
C21 C20 C25 118.3(3) . .
C21 C20 C8 121.1(3) . .
C25 C20 C8 120.6(3) . .
C22 C21 C20 119.8(3) . .
C22 C21 H21 120.1 . .
C20 C21 H21 120.1 . .
F6 C22 C21 120.8(3) . .
F6 C22 C23 117.8(3) . .
C21 C22 C23 121.4(3) . .
F7 C23 C24 120.7(3) . .
F7 C23 C22 119.3(3) . .
C24 C23 C22 120.0(3) . .
C23 C24 C25 119.3(3) . .
C23 C24 H24 120.3 . .
C25 C24 H24 120.3 . .
C24 C25 C20 121.1(3) . .
C24 C25 H25 119.4 . .
C20 C25 H25 119.4 . .
C35 C30 C31 118.7(3) . .
C35 C30 C1 120.8(3) . .
C31 C30 C1 120.4(3) . .
C32 C31 C30 120.7(3) . .
C32 C31 H31 119.7 . .
C30 C31 H31 119.7 . .
C33 C32 C31 119.5(3) . .
C33 C32 H32 120.2 . .
C31 C32 H32 120.2 . .
C32 C33 F8 120.3(3) . .
C32 C33 C34 120.4(3) . .
F8 C33 C34 119.3(3) . .
C35 C34 C33 121.5(3) . .
C35 C34 H34 119.2 . .
C33 C34 H34 119.2 . .
C34 C35 C30 119.2(3) . .
C34 C35 H35 120.4 . .
C30 C35 H35 120.4 . .
C42 C40 C41 121.7(4) 2_757 .
C42 C40 H40 119.2 2_757 .
C41 C40 H40 119.2 . .
C40 C41 C42 119.7(4) . .
C40 C41 H41 120.2 . .
C42 C41 H41 120.2 . .
C43 C42 C40 121.2(5) . 2_757
C43 C42 C41 120.1(5) . .
C40 C42 C41 118.6(4) 2_757 .
C42 C43 H43A 109.5 . .
C42 C43 H43B 109.5 . .
H43A C43 H43B 109.5 . .
C42 C43 H43C 109.5 . .
H43A C43 H43C 109.5 . .
H43B C43 H43C 109.5 . .

loop_
_geom_bond_atom_site_label_1
_geom_bond_atom_site_label_2
_geom_bond_distance
_geom_bond_site_symmetry_2
S1 C4 1.698(3) .
S1 C1 1.740(3) .
S2 C5 1.704(3) .
S2 C8 1.741(3) .
P1 O1 1.473(2) .
P1 C6 1.809(3) .
P1 C3 1.815(3) .
P1 C10 1.835(3) .
F1 C11 1.343(4) .
F2 C12 1.340(4) .
F3 C13 1.345(4) .
F4 C14 1.343(4) .
F5 C15 1.347(4) .
F6 C22 1.351(4) .
F7 C23 1.345(4) .
F8 C33 1.361(4) .
C1 C2 1.377(4) .
C1 C30 1.475(4) .
C2 C3 1.411(4) .
C2 H2 0.9500 .
C3 C4 1.384(4) .
C4 C5 1.444(4) .
C5 C6 1.374(4) .
C6 C7 1.416(4) .
C7 C8 1.382(4) .
C7 H7 0.9500 .
C8 C20 1.468(4) .
C10 C15 1.381(4) .
C10 C11 1.393(4) .
C11 C12 1.378(5) .
C12 C13 1.367(5) .
C13 C14 1.370(5) .
C14 C15 1.378(5) .
C20 C21 1.395(4) .
C20 C25 1.401(4) .
C21 C22 1.367(4) .
C21 H21 0.9500 .
C22 C23 1.380(4) .
C23 C24 1.369(5) .
C24 C25 1.386(4) .
C24 H24 0.9500 .
C25 H25 0.9500 .
C30 C35 1.390(4) .
C30 C31 1.402(4) .
C31 C32 1.376(5) .
C31 H31 0.9500 .
C32 C33 1.358(5) .
C32 H32 0.9500 .
C33 C34 1.371(5) .
C34 C35 1.366(5) .
C34 H34 0.9500 .
C35 H35 0.9500 .
C40 C42 1.378(6) 2_757
C40 C41 1.380(6) .
C40 H40 0.9500 .
C41 C42 1.402(5) .
C41 H41 0.9500 .
C42 C43 1.352(7) .
C42 C40 1.378(6) 2_757
C43 H43A 0.9800 .
C43 H43B 0.9800 .
C43 H43C 0.9800 .

loop_
_geom_torsion_atom_site_label_1
_geom_torsion_atom_site_label_2
_geom_torsion_atom_site_label_3
_geom_torsion_atom_site_label_4
_geom_torsion
_geom_torsion_site_symmetry_1
_geom_torsion_site_symmetry_4
C4 S1 C1 C2 -0.1(2) . .
C4 S1 C1 C30 -178.1(2) . .
C30 C1 C2 C3 177.6(3) . .
S1 C1 C2 C3 -0.1(3) . .
C1 C2 C3 C4 0.4(4) . .
C1 C2 C3 P1 -179.4(3) . .
O1 P1 C3 C4 128.2(2) . .
C6 P1 C3 C4 2.5(2) . .
C10 P1 C3 C4 -104.5(2) . .
O1 P1 C3 C2 -52.1(4) . .
C6 P1 C3 C2 -177.8(3) . .
C10 P1 C3 C2 75.2(3) . .
C2 C3 C4 C5 178.3(2) . .
P1 C3 C4 C5 -1.9(3) . .
C2 C3 C4 S1 -0.4(3) . .
P1 C3 C4 S1 179.38(14) . .
C1 S1 C4 C3 0.3(2) . .
C1 S1 C4 C5 -178.1(3) . .
C3 C4 C5 C6 0.0(4) . .
S1 C4 C5 C6 178.4(2) . .
C3 C4 C5 S2 -177.2(2) . .
S1 C4 C5 S2 1.2(5) . .
C8 S2 C5 C6 -0.3(2) . .
C8 S2 C5 C4 176.9(3) . .
C4 C5 C6 C7 -177.2(2) . .
S2 C5 C6 C7 0.5(3) . .
C4 C5 C6 P1 1.9(3) . .
S2 C5 C6 P1 179.61(14) . .
O1 P1 C6 C5 -127.8(2) . .
C3 P1 C6 C5 -2.5(2) . .
C10 P1 C6 C5 102.9(2) . .
O1 P1 C6 C7 50.8(4) . .
C3 P1 C6 C7 176.2(3) . .
C10 P1 C6 C7 -78.5(4) . .
C5 C6 C7 C8 -0.5(4) . .
P1 C6 C7 C8 -179.2(3) . .
C6 C7 C8 C20 -179.4(3) . .
C6 C7 C8 S2 0.3(3) . .
C5 S2 C8 C7 0.0(2) . .
C5 S2 C8 C20 179.7(2) . .
O1 P1 C10 C15 -101.9(3) . .
C6 P1 C10 C15 30.6(3) . .
C3 P1 C10 C15 127.6(3) . .
O1 P1 C10 C11 82.1(3) . .
C6 P1 C10 C11 -145.4(2) . .
C3 P1 C10 C11 -48.4(3) . .
C15 C10 C11 F1 177.6(3) . .
P1 C10 C11 F1 -6.1(4) . .
C15 C10 C11 C12 -3.6(4) . .
P1 C10 C11 C12 172.7(2) . .
F1 C11 C12 F2 0.9(4) . .
C10 C11 C12 F2 -177.9(3) . .
F1 C11 C12 C13 179.5(3) . .
C10 C11 C12 C13 0.7(5) . .
F2 C12 C13 F3 0.2(5) . .
C11 C12 C13 F3 -178.4(3) . .
F2 C12 C13 C14 179.7(3) . .
C11 C12 C13 C14 1.1(5) . .
F3 C13 C14 F4 0.6(5) . .
C12 C13 C14 F4 -178.9(3) . .
F3 C13 C14 C15 179.7(3) . .
C12 C13 C14 C15 0.2(5) . .
C11 C10 C15 F5 -175.0(3) . .
P1 C10 C15 F5 8.8(4) . .
C11 C10 C15 C14 5.1(4) . .
P1 C10 C15 C14 -171.0(2) . .
F4 C14 C15 F5 -4.2(4) . .
C13 C14 C15 F5 176.6(3) . .
F4 C14 C15 C10 175.6(3) . .
C13 C14 C15 C10 -3.5(5) . .
C7 C8 C20 C21 2.8(5) . .
S2 C8 C20 C21 -176.8(2) . .
C7 C8 C20 C25 -176.9(3) . .
S2 C8 C20 C25 3.4(4) . .
C25 C20 C21 C22 0.3(5) . .
C8 C20 C21 C22 -179.4(3) . .
C20 C21 C22 F6 179.7(3) . .
C20 C21 C22 C23 -0.6(5) . .
F6 C22 C23 F7 -0.3(4) . .
C21 C22 C23 F7 180.0(3) . .
F6 C22 C23 C24 -179.4(3) . .
C21 C22 C23 C24 0.9(5) . .
F7 C23 C24 C25 180.0(3) . .
C22 C23 C24 C25 -1.0(5) . .
C23 C24 C25 C20 0.7(5) . .
C21 C20 C25 C24 -0.4(5) . .
C8 C20 C25 C24 179.3(3) . .
C2 C1 C30 C35 -11.3(5) . .
S1 C1 C30 C35 166.2(2) . .
C2 C1 C30 C31 170.2(3) . .
S1 C1 C30 C31 -12.2(4) . .
C35 C30 C31 C32 -1.1(5) . .
C1 C30 C31 C32 177.4(3) . .
C30 C31 C32 C33 0.1(6) . .
C31 C32 C33 F8 -178.8(3) . .
C31 C32 C33 C34 1.0(6) . .
C32 C33 C34 C35 -1.2(6) . .
F8 C33 C34 C35 178.7(3) . .
C33 C34 C35 C30 0.1(5) . .
C31 C30 C35 C34 0.9(5) . .
C1 C30 C35 C34 -177.6(3) . .
C42 C40 C41 C42 0.4(6) 2_757 .
C40 C41 C42 C43 -177.6(4) . .
C40 C41 C42 C40 -0.3(6) . 2_757
